data_2217473
loop_
_publ_author_name
'Choi, Hong Dae'
'Seo, Pil Ja'
'Son, Byeng Wha'
'Lee, Uk'

_publ_section_title
;
 2-Methyl-3-(phenylsulfonyl)naphtho[1,2-<i>b</i>]furan
;
_journal_coeditor_code CV2379
_journal_issue 2
_journal_name_full 'Acta Crystallographica Section E'
_journal_page_first o452
_journal_page_last o452
_journal_paper_doi 10.1107/S1600536808000895
_journal_volume 64
_journal_year 2008
_chemical_formula_iupac 'C19 H14 O3 S'
_chemical_formula_moiety 'C19 H14 O3 S'
_chemical_formula_sum 'C19 H14 O3 S'
_chemical_formula_weight 322.36
_chemical_name_systematic
;
2-Methyl-3-(phenylsulfonyl)naphtho[1,2-b]furan
;
_space_group_IT_number 33
_symmetry_cell_setting orthorhombic
_symmetry_space_group_name_Hall 'P 2c -2n'
_symmetry_space_group_name_H-M 'P n a 21'
_atom_sites_solution_hydrogens geom
_atom_sites_solution_primary direct
_atom_sites_solution_secondary difmap
_cell_angle_alpha 90.00
_cell_angle_beta 90.00
_cell_angle_gamma 90.00
_cell_formula_units_Z 4
_cell_length_a 8.198(4)
_cell_length_b 18.589(8)
_cell_length_c 10.049(4)
_cell_measurement_reflns_used 5173
_cell_measurement_temperature 173(2)
_cell_measurement_theta_max 28.14
_cell_measurement_theta_min 2.19
_cell_volume 1531.4(12)
_computing_cell_refinement 'SAINT (Bruker, 1997)'
_computing_data_collection 'SMART (Bruker, 1997)'
_computing_data_reduction 'SAINT (Bruker, 1997)'
_computing_molecular_graphics 'ORTEP-3 (Farrugia, 1997) and DIAMOND (Brandenburg, 1998)'
_computing_publication_material 'SHELXL97 (Sheldrick, 2008)'
_computing_structure_refinement 'SHELXL97 (Sheldrick, 2008)'
_computing_structure_solution 'SHELXS97 (Sheldrick, 2008)'
_diffrn_ambient_temperature 173(2)
_diffrn_detector_area_resol_mean 10.0
_diffrn_measured_fraction_theta_full 0.999
_diffrn_measured_fraction_theta_max 0.999
_diffrn_measurement_device_type 'Bruker SMART CCD'
_diffrn_measurement_method '\f and \w'
_diffrn_radiation_monochromator graphite
_diffrn_radiation_source 'fine-focus sealed tube'
_diffrn_radiation_type MoK\a
_diffrn_radiation_wavelength 0.71073
_diffrn_reflns_av_R_equivalents 0.0476
_diffrn_reflns_av_sigmaI/netI 0.0368
_diffrn_reflns_limit_h_max 10
_diffrn_reflns_limit_h_min -7
_diffrn_reflns_limit_k_max 22
_diffrn_reflns_limit_k_min -22
_diffrn_reflns_limit_l_max 11
_diffrn_reflns_limit_l_min -12
_diffrn_reflns_number 8102
_diffrn_reflns_theta_full 25.98
_diffrn_reflns_theta_max 25.98
_diffrn_reflns_theta_min 2.19
_diffrn_standards_number 0
_exptl_absorpt_coefficient_mu 0.224
_exptl_absorpt_correction_type none
_exptl_crystal_colour yellow
_exptl_crystal_density_diffrn 1.398
_exptl_crystal_density_method 'not measured'
_exptl_crystal_description block
_exptl_crystal_F_000 672
_exptl_crystal_size_max 0.40
_exptl_crystal_size_mid 0.30
_exptl_crystal_size_min 0.20
_refine_diff_density_max 0.262
_refine_diff_density_min -0.212
_refine_ls_abs_structure_details 'Flack (1983), 1125 Friedel pairs'
_refine_ls_abs_structure_Flack 0.04(7)
_refine_ls_extinction_method none
_refine_ls_goodness_of_fit_ref 1.054
_refine_ls_hydrogen_treatment constr
_refine_ls_matrix_type full
_refine_ls_number_parameters 208
_refine_ls_number_reflns 2714
_refine_ls_number_restraints 1
_refine_ls_restrained_S_all 1.054
_refine_ls_R_factor_all 0.0341
_refine_ls_R_factor_gt 0.0306
_refine_ls_shift/su_max 0.000
_refine_ls_shift/su_mean 0.000
_refine_ls_structure_factor_coef Fsqd
_refine_ls_weighting_details 'calc w=1/[\s^2^(Fo^2^)+(0.0507P)^2^+0.1234P] where P=(Fo^2^+2Fc^2^)/3'
_refine_ls_weighting_scheme calc
_refine_ls_wR_factor_gt 0.0807
_refine_ls_wR_factor_ref 0.0829
_reflns_number_gt 2538
_reflns_number_total 2714
_reflns_threshold_expression I>2\s(I)
_cod_data_source_file cv2379.cif
_cod_data_source_block I
_cod_original_cell_volume 1531.4(11)
_cod_original_sg_symbol_H-M 'P n a 21 '
_cod_database_code 2217473
_cod_database_fobs_code 2217473

loop_
_symmetry_equiv_pos_as_xyz
'x, y, z'
'-x, -y, z+1/2'
'-x+1/2, y+1/2, z+1/2'
'x+1/2, -y+1/2, z'

loop_
_atom_site_type_symbol
_atom_site_label
_atom_site_fract_x
_atom_site_fract_y
_atom_site_fract_z
_atom_site_U_iso_or_equiv
_atom_site_adp_type
_atom_site_calc_flag
_atom_site_refinement_flags
_atom_site_occupancy
S S1 0.44268(6) 0.07870(2) 0.60161(6) 0.02617(13) Uani d . 1
O O1 0.51082(18) 0.27348(7) 0.46110(15) 0.0291(3) Uani d . 1
O O2 0.3904(2) 0.09804(9) 0.73361(15) 0.0373(4) Uani d . 1
O O3 0.58124(17) 0.03221(8) 0.58544(17) 0.0369(4) Uani d . 1
C C1 0.4858(2) 0.15710(10) 0.5141(2) 0.0253(4) Uani d . 1
C C2 0.5822(2) 0.16115(11) 0.3939(2) 0.0260(4) Uani d . 1
C C3 0.6620(3) 0.11149(11) 0.3089(2) 0.0293(4) Uani d . 1
H H3 0.6565 0.0612 0.3254 0.035 Uiso calc R 1
C C4 0.7466(3) 0.13772(11) 0.2031(2) 0.0314(5) Uani d . 1
H H4 0.8012 0.1048 0.1460 0.038 Uiso calc R 1
C C5 0.7564(3) 0.21297(11) 0.1745(2) 0.0296(4) Uani d . 1
C C6 0.8432(3) 0.23949(14) 0.0629(2) 0.0379(5) Uani d . 1
H H6 0.8960 0.2067 0.0045 0.045 Uiso calc R 1
C C7 0.8521(3) 0.31235(14) 0.0381(3) 0.0448(6) Uani d . 1
H H7 0.9111 0.3293 -0.0370 0.054 Uiso calc R 1
C C8 0.7749(3) 0.36149(12) 0.1225(3) 0.0421(6) Uani d . 1
H H8 0.7828 0.4115 0.1042 0.051 Uiso calc R 1
C C9 0.6884(3) 0.33880(11) 0.2309(2) 0.0342(5) Uani d . 1
H H9 0.6355 0.3726 0.2872 0.041 Uiso calc R 1
C C10 0.6786(3) 0.26389(11) 0.2582(2) 0.0276(4) Uani d . 1
C C11 0.5932(2) 0.23396(10) 0.3665(2) 0.0270(4) Uani d . 1
C C12 0.4468(2) 0.22595(11) 0.5500(2) 0.0282(4) Uani d . 1
C C13 0.3579(3) 0.25867(13) 0.6634(2) 0.0375(5) Uani d . 1
H H13A 0.2672 0.2878 0.6297 0.045 Uiso calc R 1
H H13B 0.4325 0.2893 0.7143 0.045 Uiso calc R 1
H H13C 0.3154 0.2206 0.7211 0.045 Uiso calc R 1
C C14 0.2753(2) 0.03853(10) 0.51984(19) 0.0249(4) Uani d . 1
C C15 0.1181(3) 0.05753(12) 0.5593(2) 0.0312(5) Uani d . 1
H H15 0.1021 0.0928 0.6265 0.037 Uiso calc R 1
C C16 -0.0141(3) 0.02474(14) 0.5000(2) 0.0404(5) Uani d . 1
H H16 -0.1217 0.0368 0.5272 0.048 Uiso calc R 1
C C17 0.0105(3) -0.02571(14) 0.4009(3) 0.0469(6) Uani d . 1
H H17 -0.0805 -0.0486 0.3604 0.056 Uiso calc R 1
C C18 0.1664(3) -0.04291(13) 0.3605(3) 0.0447(6) Uani d . 1
H H18 0.1818 -0.0767 0.2908 0.054 Uiso calc R 1
C C19 0.3008(3) -0.01150(11) 0.4204(2) 0.0327(5) Uani d . 1
H H19 0.4082 -0.0241 0.3937 0.039 Uiso calc R 1

loop_
_atom_site_aniso_label
_atom_site_aniso_U_11
_atom_site_aniso_U_22
_atom_site_aniso_U_33
_atom_site_aniso_U_12
_atom_site_aniso_U_13
_atom_site_aniso_U_23
S1 0.0274(2) 0.0262(2) 0.0250(2) -0.00075(19) -0.0024(2) 0.0041(2)
O1 0.0359(8) 0.0213(6) 0.0301(8) 0.0009(6) 0.0004(6) -0.0021(6)
O2 0.0459(9) 0.0419(8) 0.0241(8) -0.0059(8) -0.0011(7) 0.0014(7)
O3 0.0300(8) 0.0329(7) 0.0477(11) 0.0043(6) -0.0026(7) 0.0125(8)
C1 0.0254(9) 0.0224(9) 0.0282(11) -0.0009(8) -0.0043(8) 0.0008(8)
C2 0.0254(10) 0.0265(10) 0.0261(10) -0.0022(8) -0.0030(8) 0.0021(8)
C3 0.0337(11) 0.0226(9) 0.0317(11) -0.0016(9) -0.0024(9) -0.0003(8)
C4 0.0356(12) 0.0298(10) 0.0290(11) 0.0004(9) 0.0012(9) -0.0030(9)
C5 0.0321(11) 0.0337(11) 0.0229(10) -0.0027(9) -0.0040(8) 0.0025(9)
C6 0.0411(13) 0.0454(14) 0.0271(12) -0.0046(11) -0.0001(9) 0.0043(9)
C7 0.0469(14) 0.0538(15) 0.0337(13) -0.0117(12) -0.0025(11) 0.0163(11)
C8 0.0503(14) 0.0320(11) 0.0441(15) -0.0122(10) -0.0105(11) 0.0122(11)
C9 0.0381(12) 0.0278(10) 0.0366(13) -0.0050(9) -0.0084(9) 0.0021(9)
C10 0.0295(11) 0.0272(10) 0.0260(10) -0.0050(8) -0.0080(8) 0.0046(8)
C11 0.0287(10) 0.0237(10) 0.0286(11) -0.0013(8) -0.0042(8) -0.0021(9)
C12 0.0280(10) 0.0273(10) 0.0294(10) -0.0001(9) -0.0032(8) -0.0012(8)
C13 0.0426(14) 0.0349(12) 0.0349(12) 0.0055(10) 0.0026(10) -0.0042(10)
C14 0.0282(10) 0.0235(9) 0.0229(11) -0.0014(8) 0.0004(8) 0.0052(8)
C15 0.0327(11) 0.0338(10) 0.0271(11) 0.0014(10) 0.0036(8) 0.0036(8)
C16 0.0297(11) 0.0534(14) 0.0380(14) -0.0038(11) 0.0007(10) 0.0068(11)
C17 0.0412(14) 0.0608(16) 0.0386(14) -0.0207(13) -0.0045(11) 0.0009(12)
C18 0.0576(15) 0.0430(13) 0.0335(13) -0.0117(12) 0.0037(11) -0.0098(11)
C19 0.0354(12) 0.0311(11) 0.0316(11) -0.0021(9) 0.0058(9) -0.0032(9)

loop_
_atom_type_symbol
_atom_type_description
_atom_type_scat_dispersion_real
_atom_type_scat_dispersion_imag
_atom_type_scat_source
C C 0.0033 0.0016 'International Tables Vol C Tables 4.2.6.8 and 6.1.1.4'
H H 0.0000 0.0000 'International Tables Vol C Tables 4.2.6.8 and 6.1.1.4'
O O 0.0106 0.0060 'International Tables Vol C Tables 4.2.6.8 and 6.1.1.4'
S S 0.1246 0.1234 'International Tables Vol C Tables 4.2.6.8 and 6.1.1.4'

loop_
_geom_angle_atom_site_label_1
_geom_angle_atom_site_label_2
_geom_angle_atom_site_label_3
_geom_angle
O3 S1 O2 119.30(10)
O3 S1 C1 106.60(10)
O2 S1 C1 108.50(10)
O3 S1 C14 107.90(10)
O2 S1 C14 107.70(10)
C1 S1 C14 106.10(10)
C12 O1 C11 107.2(2)
C12 C1 C2 107.4(2)
C12 C1 S1 127.1(2)
C2 C1 S1 125.3(2)
C11 C2 C3 119.1(2)
C11 C2 C1 104.6(2)
C3 C2 C1 136.2(2)
C4 C3 C2 118.2(2)
C4 C3 H3 120.9
C2 C3 H3 120.9
C3 C4 C5 122.4(2)
C3 C4 H4 118.8
C5 C4 H4 118.8
C6 C5 C10 117.6(2)
C6 C5 C4 121.8(2)
C10 C5 C4 120.6(2)
C7 C6 C5 120.8(2)
C7 C6 H6 119.6
C5 C6 H6 119.6
C6 C7 C8 120.5(2)
C6 C7 H7 119.7
C8 C7 H7 119.7
C9 C8 C7 121.1(2)
C9 C8 H8 119.4
C7 C8 H8 119.4
C8 C9 C10 119.0(2)
C8 C9 H9 120.5
C10 C9 H9 120.5
C11 C10 C5 114.7(2)
C11 C10 C9 124.3(2)
C5 C10 C9 121.0(2)
O1 C11 C2 110.6(2)
O1 C11 C10 124.5(2)
C2 C11 C10 124.9(2)
O1 C12 C1 110.2(2)
O1 C12 C13 115.3(2)
C1 C12 C13 134.5(2)
C12 C13 H13A 109.5
C12 C13 H13B 109.5
H13A C13 H13B 109.5
C12 C13 H13C 109.5
H13A C13 H13C 109.5
H13B C13 H13C 109.5
C19 C14 C15 121.1(2)
C19 C14 S1 120.3(2)
C15 C14 S1 118.6(2)
C16 C15 C14 119.4(2)
C16 C15 H15 120.3
C14 C15 H15 120.3
C15 C16 C17 119.8(2)
C15 C16 H16 120.1
C17 C16 H16 120.1
C18 C17 C16 120.3(2)
C18 C17 H17 119.9
C16 C17 H17 119.9
C17 C18 C19 120.8(2)
C17 C18 H18 119.6
C19 C18 H18 119.6
C14 C19 C18 118.5(2)
C14 C19 H19 120.7
C18 C19 H19 120.7

loop_
_geom_bond_atom_site_label_1
_geom_bond_atom_site_label_2
_geom_bond_distance
S1 O3 1.437(2)
S1 O2 1.440(2)
S1 C1 1.738(2)
S1 C14 1.765(2)
O1 C12 1.361(3)
O1 C11 1.378(2)
C1 C12 1.368(3)
C1 C2 1.446(3)
C2 C11 1.384(3)
C2 C3 1.418(3)
C3 C4 1.360(3)
C3 H3 0.9500
C4 C5 1.430(3)
C4 H4 0.9500
C5 C6 1.417(3)
C5 C10 1.417(3)
C6 C7 1.379(4)
C6 H6 0.9500
C7 C8 1.398(4)
C7 H7 0.9500
C8 C9 1.367(3)
C8 H8 0.9500
C9 C10 1.422(3)
C9 H9 0.9500
C10 C11 1.409(3)
C12 C13 1.483(3)
C13 H13A 0.9800
C13 H13B 0.9800
C13 H13C 0.9800
C14 C19 1.381(3)
C14 C15 1.394(3)
C15 C16 1.378(3)
C15 H15 0.9500
C16 C17 1.383(4)
C16 H16 0.9500
C17 C18 1.379(4)
C17 H17 0.9500
C18 C19 1.384(3)
C18 H18 0.9500
C19 H19 0.9500

loop_
_geom_contact_atom_site_label_1
_geom_contact_atom_site_label_2
_geom_contact_distance
_geom_contact_site_symmetry_2
_geom_contact_publ_flag
Cg2 Cg3 3.616(4) 4_455 y

loop_
_geom_hbond_atom_site_label_D
_geom_hbond_atom_site_label_H
_geom_hbond_atom_site_label_A
_geom_hbond_site_symmetry_A
_geom_hbond_distance_DH
_geom_hbond_distance_HA
_geom_hbond_distance_DA
_geom_hbond_angle_DHA
C13 H13A Cg1 4_455 0.98 2.64 3.483(3) 143.8
C8 H8 O3 3_654 0.95 2.51 3.406(3) 156.7
C16 H16 O3 1_455 0.95 2.51 3.430(3) 164.0

loop_
_geom_torsion_atom_site_label_1
_geom_torsion_atom_site_label_2
_geom_torsion_atom_site_label_3
_geom_torsion_atom_site_label_4
_geom_torsion
O3 S1 C1 C12 -142.38(19)
O2 S1 C1 C12 -12.7(2)
C14 S1 C1 C12 102.8(2)
O3 S1 C1 C2 32.34(19)
O2 S1 C1 C2 162.06(16)
C14 S1 C1 C2 -82.51(18)
C12 C1 C2 C11 -0.1(2)
S1 C1 C2 C11 -175.74(15)
C12 C1 C2 C3 178.5(2)
S1 C1 C2 C3 2.9(3)
C11 C2 C3 C4 0.0(3)
C1 C2 C3 C4 -178.5(2)
C2 C3 C4 C5 -0.5(3)
C3 C4 C5 C6 -179.2(2)
C3 C4 C5 C10 0.9(3)
C10 C5 C6 C7 0.5(3)
C4 C5 C6 C7 -179.5(2)
C5 C6 C7 C8 -0.2(4)
C6 C7 C8 C9 -0.4(4)
C7 C8 C9 C10 0.6(3)
C6 C5 C10 C11 179.43(18)
C4 C5 C10 C11 -0.6(3)
C6 C5 C10 C9 -0.3(3)
C4 C5 C10 C9 179.69(19)
C8 C9 C10 C11 -179.9(2)
C8 C9 C10 C5 -0.3(3)
C12 O1 C11 C2 0.1(2)
C12 O1 C11 C10 -178.99(19)
C3 C2 C11 O1 -178.86(17)
C1 C2 C11 O1 0.0(2)
C3 C2 C11 C10 0.2(3)
C1 C2 C11 C10 179.12(19)
C5 C10 C11 O1 179.07(18)
C9 C10 C11 O1 -1.2(3)
C5 C10 C11 C2 0.1(3)
C9 C10 C11 C2 179.8(2)
C11 O1 C12 C1 -0.2(2)
C11 O1 C12 C13 177.78(17)
C2 C1 C12 O1 0.2(2)
S1 C1 C12 O1 175.70(14)
C2 C1 C12 C13 -177.2(2)
S1 C1 C12 C13 -1.7(4)
O3 S1 C14 C19 -22.04(19)
O2 S1 C14 C19 -152.05(17)
C1 S1 C14 C19 91.94(18)
O3 S1 C14 C15 156.92(16)
O2 S1 C14 C15 26.90(19)
C1 S1 C14 C15 -89.10(18)
C19 C14 C15 C16 1.4(3)
S1 C14 C15 C16 -177.59(17)
C14 C15 C16 C17 -1.0(3)
C15 C16 C17 C18 -0.5(4)
C16 C17 C18 C19 1.6(4)
C15 C14 C19 C18 -0.2(3)
S1 C14 C19 C18 178.69(18)
C17 C18 C19 C14 -1.2(4)

loop_
_cod_related_entry_id
_cod_related_entry_database
_cod_related_entry_code
1 ChemSpider 21119306
